data_4511696
loop_
_publ_author_name
'Mobin, Shaikh M.'
'Mishra, Veenu'
'Chaudhary, Archana'
'Rai, Dhirendra K.'
'Golov, Andrey A.'
'Mathur, Pradeep'

_publ_section_title
;
 Acid-Driven Dimensionality Control of Cd(II) Complexes: From Discrete
 Double Open Cubane to One- and Three-Dimensional Networks
;
_journal_issue 8
_journal_name_full 'Crystal Growth &amp; Design'
_journal_page_first 4124
_journal_paper_doi 10.1021/cg5007346
_journal_volume 14
_journal_year 2014
_chemical_formula_sum 'C28 H36 Cd4 Cl8 N4 O4'
_chemical_formula_weight 1225.89
_chemical_name_systematic
;
 ?
;
_space_group_IT_number 2
_symmetry_space_group_name_Hall '-P 1'
_symmetry_space_group_name_H-M 'P -1'
_atom_sites_solution_hydrogens geom
_atom_sites_solution_primary direct
_atom_sites_solution_secondary difmap
_audit_creation_method SHELXL-97
_cell_angle_alpha 98.71(2)
_cell_angle_beta 98.47(2)
_cell_angle_gamma 115.03(3)
_cell_formula_units_Z 1
_cell_length_a 9.513(2)
_cell_length_b 10.681(4)
_cell_length_c 10.952(2)
_cell_measurement_temperature 150(2)
_cell_volume 968.5(5)
_computing_structure_refinement 'SHELXL-97 (Sheldrick, 1997)'
_diffrn_ambient_temperature 150(2)
_diffrn_measured_fraction_theta_full 0.997
_diffrn_measured_fraction_theta_max 0.997
_diffrn_radiation_monochromator graphite
_diffrn_radiation_source 'fine-focus sealed tube'
_diffrn_radiation_type MoK\a
_diffrn_radiation_wavelength 0.71073
_diffrn_reflns_av_R_equivalents 0.0612
_diffrn_reflns_av_sigmaI/netI 0.0464
_diffrn_reflns_limit_h_max 11
_diffrn_reflns_limit_h_min -11
_diffrn_reflns_limit_k_max 10
_diffrn_reflns_limit_k_min -12
_diffrn_reflns_limit_l_max 12
_diffrn_reflns_limit_l_min -13
_diffrn_reflns_number 7428
_diffrn_reflns_theta_full 24.99
_diffrn_reflns_theta_max 24.99
_diffrn_reflns_theta_min 3.06
_exptl_absorpt_coefficient_mu 2.757
_exptl_absorpt_correction_T_max 0.6826
_exptl_absorpt_correction_T_min 0.5697
_exptl_crystal_density_diffrn 2.102
_exptl_crystal_density_method 'not measured'
_exptl_crystal_F_000 592
_exptl_crystal_size_max 0.23
_exptl_crystal_size_mid 0.18
_exptl_crystal_size_min 0.15
_refine_diff_density_max 2.112
_refine_diff_density_min -3.978
_refine_diff_density_rms 0.307
_refine_ls_extinction_coef 0.031(3)
_refine_ls_extinction_expression Fc^*^=kFc[1+0.001xFc^2^\l^3^/sin(2\q)]^-1/4^
_refine_ls_extinction_method SHELXL
_refine_ls_goodness_of_fit_ref 1.085
_refine_ls_hydrogen_treatment mixed
_refine_ls_matrix_type full
_refine_ls_number_parameters 218
_refine_ls_number_reflns 3398
_refine_ls_number_restraints 0
_refine_ls_restrained_S_all 1.085
_refine_ls_R_factor_all 0.0664
_refine_ls_R_factor_gt 0.0595
_refine_ls_shift/su_max 0.000
_refine_ls_shift/su_mean 0.000
_refine_ls_structure_factor_coef Fsqd
_refine_ls_weighting_details 'calc w=1/[\s^2^(Fo^2^)+(0.1241P)^2^+11.8216P] where P=(Fo^2^+2Fc^2^)/3'
_refine_ls_weighting_scheme calc
_refine_ls_wR_factor_gt 0.1832
_refine_ls_wR_factor_ref 0.1996
_reflns_number_gt 3072
_reflns_number_total 3398
_reflns_threshold_expression >2sigma(I)
_cod_data_source_file cg5007346_si_002.cif
_cod_data_source_block 1
_cod_depositor_comments 'Adding full bibliography for 4511696--4511703.cif.'
_cod_database_code 4511696

loop_
_symmetry_equiv_pos_as_xyz
'x, y, z'
'-x, -y, -z'

loop_
_atom_site_label
_atom_site_type_symbol
_atom_site_fract_x
_atom_site_fract_y
_atom_site_fract_z
_atom_site_U_iso_or_equiv
_atom_site_adp_type
_atom_site_occupancy
_atom_site_symmetry_multiplicity
_atom_site_calc_flag
_atom_site_refinement_flags
Cd1 Cd 0.02044(7) 0.40405(6) 0.34839(6) 0.0174(3) Uani 1 1 d .
Cd2 Cd 0.04949(7) 0.78804(7) 0.36471(6) 0.0182(3) Uani 1 1 d .
Cl1 Cl -0.1062(3) 0.5257(2) 0.2178(2) 0.0204(5) Uani 1 1 d .
Cl2 Cl 0.1981(3) 0.6558(2) 0.5127(2) 0.0185(5) Uani 1 1 d .
Cl3 Cl 0.1266(3) 0.2664(2) 0.4781(2) 0.0202(5) Uani 1 1 d .
Cl4 Cl 0.1103(3) 0.1058(2) 0.7516(2) 0.0237(5) Uani 1 1 d .
O1 O -0.1072(7) 0.1794(6) 0.1975(6) 0.0206(13) Uani 1 1 d .
H101 H -0.1796 0.1003 0.2230 0.031 Uiso 1 1 calc R
O2 O -0.2324(8) 0.0068(6) 0.4793(6) 0.0227(14) Uani 1 1 d .
H102 H -0.2160 -0.0005 0.3955 0.034 Uiso 1 1 calc R
N1 N 0.2260(9) 0.4257(8) 0.2459(7) 0.0210(16) Uani 1 1 d .
N2 N 0.2616(9) 0.8557(8) 0.2673(7) 0.0202(16) Uani 1 1 d .
C1 C 0.3769(11) 0.4866(10) 0.3192(9) 0.0241(19) Uani 1 1 d .
H1 H 0.3964 0.5341 0.4052 0.029 Uiso 1 1 calc R
C2 C 0.5023(11) 0.4823(11) 0.2744(10) 0.029(2) Uani 1 1 d .
H2 H 0.6064 0.5254 0.3284 0.034 Uiso 1 1 calc R
C3 C 0.4746(11) 0.4137(12) 0.1482(9) 0.036(3) Uani 1 1 d .
H3 H 0.5595 0.4095 0.1147 0.043 Uiso 1 1 calc R
C4 C 0.3203(12) 0.3513(11) 0.0719(9) 0.029(2) Uani 1 1 d .
H4 H 0.2980 0.3032 -0.0143 0.035 Uiso 1 1 calc R
C5 C 0.2001(11) 0.3606(9) 0.1237(8) 0.0211(18) Uani 1 1 d .
C6 C 0.0287(10) 0.2929(10) 0.0414(8) 0.0220(19) Uani 1 1 d .
H6A H -0.0154 0.3615 0.0553 0.026 Uiso 1 1 calc R
H6B H 0.0319 0.2747 -0.0493 0.026 Uiso 1 1 calc R
C7 C -0.0830(11) 0.1539(9) 0.0694(8) 0.0228(19) Uani 1 1 d .
H7A H -0.1871 0.1104 0.0068 0.027 Uiso 1 1 calc R
H7B H -0.0367 0.0865 0.0611 0.027 Uiso 1 1 calc R
C8 C 0.2793(11) 0.7488(10) 0.1979(8) 0.0214(18) Uani 1 1 d .
H8 H 0.2026 0.6534 0.1894 0.026 Uiso 1 1 calc R
C9 C 0.4043(11) 0.7731(11) 0.1391(10) 0.028(2) Uani 1 1 d .
H9 H 0.4148 0.6967 0.0916 0.034 Uiso 1 1 calc R
C10 C 0.5144(12) 0.9145(12) 0.1522(10) 0.032(2) Uani 1 1 d .
H10 H 0.6021 0.9359 0.1132 0.038 Uiso 1 1 calc R
C11 C 0.4958(11) 1.0220(11) 0.2212(9) 0.028(2) Uani 1 1 d .
H11 H 0.5706 1.1181 0.2293 0.033 Uiso 1 1 calc R
C12 C 0.3697(10) 0.9930(9) 0.2793(8) 0.0203(18) Uani 1 1 d .
C13 C 0.3499(10) 1.1099(9) 0.3582(9) 0.0230(19) Uani 1 1 d .
H13A H 0.2428 1.1008 0.3240 0.028 Uiso 1 1 calc R
H13B H 0.4301 1.2027 0.3499 0.028 Uiso 1 1 calc R
C14 C -0.3683(9) -0.1092(9) 0.5014(9) 0.0194(18) Uani 1 1 d .
H14A H -0.3804 -0.2006 0.4525 0.023 Uiso 1 1 calc R
H14B H -0.4663 -0.1007 0.4703 0.023 Uiso 1 1 calc R

loop_
_atom_site_aniso_label
_atom_site_aniso_U_11
_atom_site_aniso_U_22
_atom_site_aniso_U_33
_atom_site_aniso_U_23
_atom_site_aniso_U_13
_atom_site_aniso_U_12
Cd1 0.0197(4) 0.0237(5) 0.0171(4) 0.0103(3) 0.0079(3) 0.0145(3)
Cd2 0.0193(4) 0.0235(5) 0.0186(4) 0.0100(3) 0.0083(3) 0.0133(3)
Cl1 0.0226(11) 0.0297(12) 0.0204(11) 0.0126(9) 0.0081(9) 0.0193(9)
Cl2 0.0180(10) 0.0261(11) 0.0186(10) 0.0101(8) 0.0089(8) 0.0137(9)
Cl3 0.0227(11) 0.0293(11) 0.0202(11) 0.0135(9) 0.0094(9) 0.0184(9)
Cl4 0.0310(12) 0.0325(12) 0.0222(11) 0.0138(9) 0.0089(9) 0.0248(10)
O1 0.024(3) 0.018(3) 0.020(3) 0.008(2) 0.008(3) 0.008(3)
O2 0.027(3) 0.020(3) 0.016(3) 0.001(2) 0.005(3) 0.007(3)
N1 0.021(4) 0.029(4) 0.021(4) 0.011(3) 0.007(3) 0.016(3)
N2 0.022(4) 0.030(4) 0.016(4) 0.012(3) 0.004(3) 0.017(3)
C1 0.026(5) 0.032(5) 0.019(4) 0.009(4) 0.005(4) 0.017(4)
C2 0.017(4) 0.039(6) 0.032(5) 0.012(4) 0.007(4) 0.012(4)
C3 0.023(5) 0.058(8) 0.029(6) 0.005(5) 0.010(5) 0.021(5)
C4 0.024(5) 0.038(6) 0.018(5) -0.007(4) 0.001(4) 0.013(4)
C5 0.024(5) 0.022(4) 0.020(4) 0.009(4) 0.012(4) 0.011(4)
C6 0.017(4) 0.024(5) 0.016(4) -0.001(3) -0.005(3) 0.006(4)
C7 0.019(4) 0.021(4) 0.017(4) -0.001(3) -0.003(3) 0.004(4)
C8 0.027(5) 0.024(5) 0.017(4) 0.004(3) 0.004(4) 0.016(4)
C9 0.016(4) 0.039(6) 0.034(5) 0.010(4) 0.010(4) 0.014(4)
C10 0.023(5) 0.047(6) 0.034(5) 0.018(5) 0.012(4) 0.019(4)
C11 0.022(5) 0.034(5) 0.031(5) 0.015(4) 0.011(4) 0.012(4)
C12 0.018(4) 0.028(5) 0.013(4) 0.006(3) -0.002(3) 0.010(4)
C13 0.013(4) 0.021(4) 0.038(5) 0.010(4) 0.010(4) 0.008(3)
C14 0.004(3) 0.013(4) 0.030(5) 0.000(3) -0.002(3) -0.003(3)

loop_
_atom_type_symbol
_atom_type_description
_atom_type_scat_dispersion_real
_atom_type_scat_dispersion_imag
_atom_type_scat_source
C C 0.0030 0.0020 'International Tables Vol C Tables 4.2.6.8 and 6.1.1.4'
H H 0.0000 0.0000 'International Tables Vol C Tables 4.2.6.8 and 6.1.1.4'
N N 0.0060 0.0030 'International Tables Vol C Tables 4.2.6.8 and 6.1.1.4'
O O 0.0110 0.0060 'International Tables Vol C Tables 4.2.6.8 and 6.1.1.4'
Cl Cl 0.1480 0.1590 'International Tables Vol C Tables 4.2.6.8 and 6.1.1.4'
Cd Cd -0.8080 1.2020 'International Tables Vol C Tables 4.2.6.8 and 6.1.1.4'

loop_
_geom_angle_atom_site_label_1
_geom_angle_atom_site_label_2
_geom_angle_atom_site_label_3
_geom_angle
_geom_angle_site_symmetry_1
_geom_angle_site_symmetry_3
N1 Cd1 O1 80.2(2) . .
N1 Cd1 Cl1 98.86(18) . .
O1 Cd1 Cl1 95.53(16) . .
N1 Cd1 Cl3 84.16(18) . .
O1 Cd1 Cl3 81.88(16) . .
Cl1 Cd1 Cl3 175.67(7) . .
N1 Cd1 Cl2 93.0(2) . .
O1 Cd1 Cl2 172.68(16) . .
Cl1 Cd1 Cl2 88.08(8) . .
Cl3 Cd1 Cl2 94.88(7) . .
N1 Cd1 Cl2 168.51(18) . 2_566
O1 Cd1 Cl2 96.61(15) . 2_566
Cl1 Cd1 Cl2 92.41(7) . 2_566
Cl3 Cd1 Cl2 84.46(7) . 2_566
Cl2 Cd1 Cl2 89.58(7) . 2_566
N2 Cd2 O2 81.5(3) . 2_566
N2 Cd2 Cl3 165.36(19) . 2_566
O2 Cd2 Cl3 87.18(17) 2_566 2_566
N2 Cd2 Cl4 99.02(18) . 2_566
O2 Cd2 Cl4 98.88(17) 2_566 2_566
Cl3 Cd2 Cl4 91.89(7) 2_566 2_566
N2 Cd2 Cl1 94.5(2) . .
O2 Cd2 Cl1 163.71(17) 2_566 .
Cl3 Cd2 Cl1 93.74(8) 2_566 .
Cl4 Cd2 Cl1 97.35(8) 2_566 .
N2 Cd2 Cl2 88.19(18) . .
O2 Cd2 Cl2 82.17(17) 2_566 .
Cl3 Cd2 Cl2 81.02(6) 2_566 .
Cl4 Cd2 Cl2 172.79(7) 2_566 .
Cl1 Cd2 Cl2 81.91(7) . .
Cd1 Cl1 Cd2 98.94(8) . .
Cd1 Cl2 Cd1 90.42(7) . 2_566
Cd1 Cl2 Cd2 91.05(7) . .
Cd1 Cl2 Cd2 91.71(6) 2_566 .
Cd2 Cl3 Cd1 102.50(7) 2_566 .
C7 O1 Cd1 125.3(5) . .
C7 O1 H101 117.3 . .
Cd1 O1 H101 117.3 . .
C14 O2 Cd2 124.8(5) . 2_566
C14 O2 H102 117.6 . .
Cd2 O2 H102 117.6 2_566 .
C5 N1 C1 118.2(8) . .
C5 N1 Cd1 123.4(6) . .
C1 N1 Cd1 117.5(6) . .
C8 N2 C12 119.3(8) . .
C8 N2 Cd2 116.4(6) . .
C12 N2 Cd2 124.2(6) . .
N1 C1 C2 122.7(9) . .
N1 C1 H1 118.6 . .
C2 C1 H1 118.6 . .
C1 C2 C3 118.9(9) . .
C1 C2 H2 120.6 . .
C3 C2 H2 120.6 . .
C2 C3 C4 118.9(9) . .
C2 C3 H3 120.5 . .
C4 C3 H3 120.5 . .
C5 C4 C3 118.9(9) . .
C5 C4 H4 120.5 . .
C3 C4 H4 120.5 . .
N1 C5 C4 122.4(8) . .
N1 C5 C6 117.6(8) . .
C4 C5 C6 120.0(8) . .
C7 C6 C5 113.7(7) . .
C7 C6 H6A 108.8 . .
C5 C6 H6A 108.8 . .
C7 C6 H6B 108.8 . .
C5 C6 H6B 108.8 . .
H6A C6 H6B 107.7 . .
O1 C7 C6 110.5(7) . .
O1 C7 H7A 109.5 . .
C6 C7 H7A 109.5 . .
O1 C7 H7B 109.5 . .
C6 C7 H7B 109.5 . .
H7A C7 H7B 108.1 . .
N2 C8 C9 122.8(9) . .
N2 C8 H8 118.6 . .
C9 C8 H8 118.6 . .
C8 C9 C10 117.3(9) . .
C8 C9 H9 121.3 . .
C10 C9 H9 121.3 . .
C11 C10 C9 119.9(9) . .
C11 C10 H10 120.1 . .
C9 C10 H10 120.1 . .
C10 C11 C12 120.9(9) . .
C10 C11 H11 119.5 . .
C12 C11 H11 119.5 . .
N2 C12 C11 119.8(8) . .
N2 C12 C13 118.6(8) . .
C11 C12 C13 121.6(8) . .
C12 C13 C14 113.8(7) . 2_566
C12 C13 H13A 108.8 . .
C14 C13 H13A 108.8 2_566 .
C12 C13 H13B 108.8 . .
C14 C13 H13B 108.8 2_566 .
H13A C13 H13B 107.7 . .
O2 C14 C13 111.8(7) . 2_566
O2 C14 H14A 109.3 . .
C13 C14 H14A 109.3 2_566 .
O2 C14 H14B 109.3 . .
C13 C14 H14B 109.3 2_566 .
H14A C14 H14B 107.9 . .

loop_
_geom_bond_atom_site_label_1
_geom_bond_atom_site_label_2
_geom_bond_distance
_geom_bond_site_symmetry_2
Cd1 N1 2.341(7) .
Cd1 O1 2.388(6) .
Cd1 Cl1 2.562(2) .
Cd1 Cl3 2.582(2) .
Cd1 Cl2 2.668(3) .
Cd1 Cl2 2.673(2) 2_566
Cd2 N2 2.317(7) .
Cd2 O2 2.348(6) 2_566
Cd2 Cl3 2.537(2) 2_566
Cd2 Cl4 2.558(2) 2_566
Cd2 Cl1 2.656(3) .
Cd2 Cl2 2.886(2) .
Cl2 Cd1 2.673(2) 2_566
Cl3 Cd2 2.537(2) 2_566
Cl4 Cd2 2.558(2) 2_566
O1 C7 1.459(11) .
O1 H101 0.9500 .
O2 C14 1.447(10) .
O2 Cd2 2.348(6) 2_566
O2 H102 0.9500 .
N1 C5 1.346(12) .
N1 C1 1.357(12) .
N2 C8 1.358(11) .
N2 C12 1.361(12) .
C1 C2 1.371(13) .
C1 H1 0.9500 .
C2 C3 1.392(14) .
C2 H2 0.9500 .
C3 C4 1.393(14) .
C3 H3 0.9500 .
C4 C5 1.381(13) .
C4 H4 0.9500 .
C5 C6 1.538(12) .
C6 C7 1.526(12) .
C6 H6A 0.9900 .
C6 H6B 0.9900 .
C7 H7A 0.9900 .
C7 H7B 0.9900 .
C8 C9 1.382(13) .
C8 H8 0.9500 .
C9 C10 1.396(14) .
C9 H9 0.9500 .
C10 C11 1.368(15) .
C10 H10 0.9500 .
C11 C12 1.382(13) .
C11 H11 0.9500 .
C12 C13 1.504(13) .
C13 C14 1.524(13) 2_566
C13 H13A 0.9900 .
C13 H13B 0.9900 .
C14 C13 1.524(13) 2_566
C14 H14A 0.9900 .
C14 H14B 0.9900 .

loop_
_geom_torsion_atom_site_label_1
_geom_torsion_atom_site_label_2
_geom_torsion_atom_site_label_3
_geom_torsion_atom_site_label_4
_geom_torsion
_geom_torsion_site_symmetry_1
_geom_torsion_site_symmetry_4
N1 Cd1 Cl1 Cd2 -93.5(2) . .
O1 Cd1 Cl1 Cd2 -174.40(15) . .
Cl3 Cd1 Cl1 Cd2 132.5(9) . .
Cl2 Cd1 Cl1 Cd2 -0.78(6) . .
Cl2 Cd1 Cl1 Cd2 88.72(8) 2_566 .
N2 Cd2 Cl1 Cd1 88.25(18) . .
O2 Cd2 Cl1 Cd1 13.1(6) 2_566 .
Cl3 Cd2 Cl1 Cd1 -79.65(8) 2_566 .
Cl4 Cd2 Cl1 Cd1 -172.04(7) 2_566 .
Cl2 Cd2 Cl1 Cd1 0.73(6) . .
N1 Cd1 Cl2 Cd1 -168.80(18) . 2_566
O1 Cd1 Cl2 Cd1 -147.8(11) . 2_566
Cl1 Cd1 Cl2 Cd1 92.43(7) . 2_566
Cl3 Cd1 Cl2 Cd1 -84.41(7) . 2_566
Cl2 Cd1 Cl2 Cd1 0.0 2_566 2_566
N1 Cd1 Cl2 Cd2 99.48(18) . .
O1 Cd1 Cl2 Cd2 120.5(11) . .
Cl1 Cd1 Cl2 Cd2 0.71(6) . .
Cl3 Cd1 Cl2 Cd2 -176.13(6) . .
Cl2 Cd1 Cl2 Cd2 -91.72(7) 2_566 .
N2 Cd2 Cl2 Cd1 -95.5(2) . .
O2 Cd2 Cl2 Cd1 -177.20(16) 2_566 .
Cl3 Cd2 Cl2 Cd1 94.43(8) 2_566 .
Cl4 Cd2 Cl2 Cd1 83.9(6) 2_566 .
Cl1 Cd2 Cl2 Cd1 -0.69(6) . .
N2 Cd2 Cl2 Cd1 174.0(2) . 2_566
O2 Cd2 Cl2 Cd1 92.34(17) 2_566 2_566
Cl3 Cd2 Cl2 Cd1 3.98(6) 2_566 2_566
Cl4 Cd2 Cl2 Cd1 -6.6(6) 2_566 2_566
Cl1 Cd2 Cl2 Cd1 -91.14(8) . 2_566
N1 Cd1 Cl3 Cd2 177.1(2) . 2_566
O1 Cd1 Cl3 Cd2 -102.02(16) . 2_566
Cl1 Cd1 Cl3 Cd2 -48.5(9) . 2_566
Cl2 Cd1 Cl3 Cd2 84.58(8) . 2_566
Cl2 Cd1 Cl3 Cd2 -4.52(7) 2_566 2_566
N1 Cd1 O1 C7 -34.1(6) . .
Cl1 Cd1 O1 C7 63.9(6) . .
Cl3 Cd1 O1 C7 -119.5(6) . .
Cl2 Cd1 O1 C7 -55.4(15) . .
Cl2 Cd1 O1 C7 157.0(6) 2_566 .
O1 Cd1 N1 C5 29.1(7) . .
Cl1 Cd1 N1 C5 -65.0(7) . .
Cl3 Cd1 N1 C5 111.9(7) . .
Cl2 Cd1 N1 C5 -153.5(7) . .
Cl2 Cd1 N1 C5 103.7(11) 2_566 .
O1 Cd1 N1 C1 -139.3(7) . .
Cl1 Cd1 N1 C1 126.6(6) . .
Cl3 Cd1 N1 C1 -56.5(6) . .
Cl2 Cd1 N1 C1 38.1(6) . .
Cl2 Cd1 N1 C1 -64.7(13) 2_566 .
O2 Cd2 N2 C8 145.6(6) 2_566 .
Cl3 Cd2 N2 C8 105.6(9) 2_566 .
Cl4 Cd2 N2 C8 -116.7(6) 2_566 .
Cl1 Cd2 N2 C8 -18.5(6) . .
Cl2 Cd2 N2 C8 63.2(6) . .
O2 Cd2 N2 C12 -32.0(6) 2_566 .
Cl3 Cd2 N2 C12 -72.0(10) 2_566 .
Cl4 Cd2 N2 C12 65.7(6) 2_566 .
Cl1 Cd2 N2 C12 163.9(6) . .
Cl2 Cd2 N2 C12 -114.4(6) . .
C5 N1 C1 C2 -1.0(13) . .
Cd1 N1 C1 C2 168.0(7) . .
N1 C1 C2 C3 0.5(15) . .
C1 C2 C3 C4 -0.2(16) . .
C2 C3 C4 C5 0.5(16) . .
C1 N1 C5 C4 1.3(13) . .
Cd1 N1 C5 C4 -167.0(7) . .
C1 N1 C5 C6 -179.6(8) . .
Cd1 N1 C5 C6 12.1(11) . .
C3 C4 C5 N1 -1.1(15) . .
C3 C4 C5 C6 179.9(9) . .
N1 C5 C6 C7 -75.0(10) . .
C4 C5 C6 C7 104.1(10) . .
Cd1 O1 C7 C6 -3.3(10) . .
C5 C6 C7 O1 65.8(10) . .
C12 N2 C8 C9 0.6(13) . .
Cd2 N2 C8 C9 -177.1(7) . .
N2 C8 C9 C10 -0.6(14) . .
C8 C9 C10 C11 0.0(14) . .
C9 C10 C11 C12 0.5(15) . .
C8 N2 C12 C11 -0.1(12) . .
Cd2 N2 C12 C11 177.5(6) . .
C8 N2 C12 C13 -179.0(7) . .
Cd2 N2 C12 C13 -1.5(10) . .
C10 C11 C12 N2 -0.5(14) . .
C10 C11 C12 C13 178.4(9) . .
N2 C12 C13 C14 64.7(10) . 2_566
C11 C12 C13 C14 -114.3(9) . 2_566
Cd2 O2 C14 C13 -19.6(9) 2_566 2_566
